data_4026420
loop_
_publ_author_name
'Benjamin E. Moulton'
'Adrian C. Whitwood'
'Anne K. Duhme-Klair'
'Jason M. Lynam'
'Ian J. S. Fairlamb'

_publ_section_title
;
 Regiochemistry in Cobalt-Mediated Intermolecular Pauson-Khand Reactions
 of Unsymmetrical Internal Heteroaromatic Alkynes with Norbornene
;
_journal_name_full 'Journal of Organic Chemistry'
_journal_page_first 5320
_journal_page_last 5334
_journal_paper_doi 10.1021/jo200664m
_journal_volume 76
_journal_year 2011
_chemical_formula_moiety 'C21 H19 N O'
_chemical_formula_sum 'C21 H19 N O'
_chemical_formula_weight 301.37
_chemical_name_systematic
; 
 ? 
;
_space_group_IT_number 14
_symmetry_cell_setting monoclinic
_symmetry_space_group_name_Hall '-P 2yn'
_symmetry_space_group_name_H-M 'P 1 21/n 1'
_atom_sites_solution_hydrogens geom
_atom_sites_solution_primary direct
_atom_sites_solution_secondary difmap
_audit_creation_method SHELXL-97
_cell_angle_alpha 90.00
_cell_angle_beta 94.111(2)
_cell_angle_gamma 90.00
_cell_formula_units_Z 4
_cell_length_a 8.2352(10)
_cell_length_b 10.6341(13)
_cell_length_c 17.786(2)
_cell_measurement_reflns_used 2179
_cell_measurement_temperature 110(2)
_cell_measurement_theta_max 24.79
_cell_measurement_theta_min 2.23
_cell_volume 1553.6(3)
_computing_cell_refinement 'Bruker SMART'
_computing_data_collection 'Bruker SMART'
_computing_data_reduction 'Bruker SAINT'
_computing_molecular_graphics 'Bruker SHELXTL'
_computing_publication_material 'Bruker SHELXTL'
_computing_structure_refinement 'SHELXL-97 (Sheldrick, 1997)'
_computing_structure_solution 'SHELXS-97 (Sheldrick, 1997)'
_diffrn_ambient_temperature 110(2)
_diffrn_measured_fraction_theta_full 0.996
_diffrn_measured_fraction_theta_max 0.996
_diffrn_measurement_device_type 'CCD area detector'
_diffrn_measurement_method 'phi and omega scans'
_diffrn_radiation_monochromator graphite
_diffrn_radiation_source 'fine-focus sealed tube'
_diffrn_radiation_type MoK\a
_diffrn_radiation_wavelength 0.71073
_diffrn_reflns_av_R_equivalents 0.0502
_diffrn_reflns_av_sigmaI/netI 0.0431
_diffrn_reflns_limit_h_max 9
_diffrn_reflns_limit_h_min -9
_diffrn_reflns_limit_k_max 12
_diffrn_reflns_limit_k_min -12
_diffrn_reflns_limit_l_max 21
_diffrn_reflns_limit_l_min -21
_diffrn_reflns_number 11921
_diffrn_reflns_theta_full 25.03
_diffrn_reflns_theta_max 25.03
_diffrn_reflns_theta_min 2.23
_exptl_absorpt_coefficient_mu 0.079
_exptl_absorpt_correction_T_max 0.990
_exptl_absorpt_correction_T_min 0.796
_exptl_absorpt_correction_type multi-scan
_exptl_absorpt_process_details 'SADABS v2.03;(Sheldrick)'
_exptl_crystal_colour clear
_exptl_crystal_density_diffrn 1.289
_exptl_crystal_description block
_exptl_crystal_F_000 640
_exptl_crystal_size_max 0.19
_exptl_crystal_size_mid 0.17
_exptl_crystal_size_min 0.11
_refine_diff_density_max 0.245
_refine_diff_density_min -0.208
_refine_diff_density_rms 0.042
_refine_ls_extinction_method none
_refine_ls_goodness_of_fit_ref 1.023
_refine_ls_hydrogen_treatment constr
_refine_ls_matrix_type full
_refine_ls_number_parameters 208
_refine_ls_number_reflns 2729
_refine_ls_number_restraints 0
_refine_ls_restrained_S_all 1.023
_refine_ls_R_factor_all 0.0676
_refine_ls_R_factor_gt 0.0420
_refine_ls_shift/su_max 0.000
_refine_ls_shift/su_mean 0.000
_refine_ls_structure_factor_coef Fsqd
_refine_ls_weighting_details 'calc w=1/[\s^2^(Fo^2^)+(0.0476P)^2^+0.4776P] where P=(Fo^2^+2Fc^2^)/3'
_refine_ls_weighting_scheme calc
_refine_ls_wR_factor_gt 0.0953
_refine_ls_wR_factor_ref 0.1066
_reflns_number_gt 1982
_reflns_number_total 2729
_reflns_threshold_expression >2sigma(I)
_cod_data_source_file jo200664m_si_005.cif
_cod_data_source_block ijf0730m
_cod_database_code 4026420

loop_
_symmetry_equiv_pos_as_xyz
'x, y, z'
'-x+1/2, y+1/2, -z+1/2'
'-x, -y, -z'
'x-1/2, -y-1/2, z-1/2'

loop_
_atom_site_label
_atom_site_type_symbol
_atom_site_fract_x
_atom_site_fract_y
_atom_site_fract_z
_atom_site_U_iso_or_equiv
_atom_site_adp_type
_atom_site_occupancy
_atom_site_symmetry_multiplicity
_atom_site_calc_flag
_atom_site_refinement_flags
C1 C 1.1791(2) 0.27255(17) 0.38228(10) 0.0237(4) Uani 1 1 d .
C2 C 1.2470(2) 0.15296(19) 0.37947(12) 0.0323(5) Uani 1 1 d .
H2 H 1.2095 0.0879 0.4105 0.039 Uiso 1 1 calc R
C3 C 1.3691(2) 0.1280(2) 0.33171(12) 0.0397(5) Uani 1 1 d .
H3 H 1.4135 0.0458 0.3297 0.048 Uiso 1 1 calc R
C4 C 1.4264(2) 0.2223(2) 0.28705(12) 0.0396(6) Uani 1 1 d .
H4 H 1.5093 0.2047 0.2541 0.048 Uiso 1 1 calc R
C5 C 1.3621(2) 0.3426(2) 0.29055(11) 0.0335(5) Uani 1 1 d .
H5 H 1.4023 0.4080 0.2606 0.040 Uiso 1 1 calc R
C6 C 1.2399(2) 0.36715(18) 0.33761(10) 0.0273(4) Uani 1 1 d .
H6 H 1.1964 0.4497 0.3397 0.033 Uiso 1 1 calc R
C7 C 1.0475(2) 0.29942(16) 0.43213(10) 0.0233(4) Uani 1 1 d .
C8 C 0.9068(2) 0.36443(16) 0.41747(10) 0.0225(4) Uani 1 1 d .
C9 C 0.8408(2) 0.41414(16) 0.34400(10) 0.0215(4) Uani 1 1 d .
C10 C 0.8620(2) 0.35330(17) 0.27602(10) 0.0253(4) Uani 1 1 d .
H10 H 0.9267 0.2794 0.2750 0.030 Uiso 1 1 calc R
C11 C 0.7882(2) 0.40144(19) 0.21035(11) 0.0303(5) Uani 1 1 d .
H11 H 0.8000 0.3609 0.1635 0.036 Uiso 1 1 calc R
C12 C 0.6968(2) 0.5095(2) 0.21379(12) 0.0332(5) Uani 1 1 d .
H12 H 0.6469 0.5420 0.1680 0.040 Uiso 1 1 calc R
C13 C 0.7444(2) 0.52243(17) 0.34077(11) 0.0260(4) Uani 1 1 d .
H13 H 0.7278 0.5640 0.3869 0.031 Uiso 1 1 calc R
C14 C 0.8077(2) 0.37613(17) 0.48559(10) 0.0234(4) Uani 1 1 d .
H14 H 0.7901 0.4662 0.4991 0.028 Uiso 1 1 calc R
C15 C 0.6457(2) 0.30218(18) 0.47898(11) 0.0271(4) Uani 1 1 d .
H15 H 0.5803 0.3121 0.4298 0.033 Uiso 1 1 calc R
C16 C 0.5545(2) 0.33362(19) 0.54877(11) 0.0311(5) Uani 1 1 d .
H16A H 0.4413 0.3017 0.5434 0.037 Uiso 1 1 calc R
H16B H 0.5523 0.4255 0.5576 0.037 Uiso 1 1 calc R
C17 C 0.6550(2) 0.26519(19) 0.61371(11) 0.0327(5) Uani 1 1 d .
H17A H 0.6991 0.3256 0.6523 0.039 Uiso 1 1 calc R
H17B H 0.5881 0.2018 0.6380 0.039 Uiso 1 1 calc R
C18 C 0.7924(2) 0.20247(18) 0.57325(11) 0.0282(4) Uani 1 1 d .
H18 H 0.8469 0.1305 0.6011 0.034 Uiso 1 1 calc R
C19 C 0.9086(2) 0.30598(18) 0.54915(10) 0.0264(4) Uani 1 1 d .
H19 H 0.9424 0.3634 0.5920 0.032 Uiso 1 1 calc R
C20 C 1.0545(2) 0.25517(18) 0.51150(11) 0.0276(4) Uani 1 1 d .
C21 C 0.7030(2) 0.16735(18) 0.49717(11) 0.0308(5) Uani 1 1 d .
H21A H 0.7770 0.1342 0.4604 0.037 Uiso 1 1 calc R
H21B H 0.6116 0.1083 0.5026 0.037 Uiso 1 1 calc R
N1 N 0.67394(19) 0.57154(15) 0.27763(9) 0.0316(4) Uani 1 1 d .
O1 O 1.15926(17) 0.18716(14) 0.54180(8) 0.0402(4) Uani 1 1 d .

loop_
_atom_site_aniso_label
_atom_site_aniso_U_11
_atom_site_aniso_U_22
_atom_site_aniso_U_33
_atom_site_aniso_U_23
_atom_site_aniso_U_13
_atom_site_aniso_U_12
C1 0.0174(9) 0.0284(10) 0.0248(10) -0.0027(8) -0.0023(8) -0.0009(8)
C2 0.0266(11) 0.0300(11) 0.0399(12) -0.0008(9) -0.0005(9) 0.0012(9)
C3 0.0285(11) 0.0422(13) 0.0477(13) -0.0123(11) -0.0022(10) 0.0090(10)
C4 0.0200(10) 0.0667(16) 0.0321(12) -0.0173(11) 0.0024(9) 0.0011(10)
C5 0.0251(11) 0.0484(13) 0.0273(11) -0.0029(9) 0.0028(9) -0.0106(10)
C6 0.0246(10) 0.0288(10) 0.0280(10) -0.0045(8) -0.0006(8) -0.0026(8)
C7 0.0223(9) 0.0224(10) 0.0251(10) -0.0013(8) 0.0003(8) -0.0033(8)
C8 0.0217(9) 0.0194(9) 0.0262(10) -0.0025(8) -0.0004(8) -0.0044(7)
C9 0.0172(9) 0.0214(9) 0.0259(10) 0.0007(8) 0.0024(7) -0.0035(7)
C10 0.0209(10) 0.0257(10) 0.0295(10) -0.0016(8) 0.0028(8) -0.0026(8)
C11 0.0264(10) 0.0403(12) 0.0242(11) -0.0019(9) 0.0026(8) -0.0056(9)
C12 0.0243(10) 0.0448(13) 0.0301(11) 0.0145(10) 0.0000(8) -0.0025(9)
C13 0.0246(10) 0.0252(10) 0.0289(11) 0.0003(8) 0.0056(8) -0.0015(8)
C14 0.0242(10) 0.0217(9) 0.0241(10) -0.0032(8) 0.0009(8) -0.0002(8)
C15 0.0225(10) 0.0326(11) 0.0261(10) -0.0011(8) 0.0015(8) -0.0032(8)
C16 0.0234(10) 0.0393(12) 0.0312(11) -0.0005(9) 0.0056(8) -0.0023(9)
C17 0.0314(11) 0.0394(12) 0.0278(11) 0.0035(9) 0.0058(9) -0.0066(9)
C18 0.0286(10) 0.0283(10) 0.0279(10) 0.0037(8) 0.0035(8) -0.0015(8)
C19 0.0261(10) 0.0288(10) 0.0238(10) -0.0009(8) -0.0013(8) -0.0023(8)
C20 0.0222(10) 0.0326(11) 0.0274(11) -0.0012(9) -0.0034(8) -0.0037(9)
C21 0.0285(11) 0.0309(11) 0.0333(11) -0.0038(9) 0.0043(9) -0.0097(9)
N1 0.0277(9) 0.0319(9) 0.0354(10) 0.0101(8) 0.0041(7) 0.0026(7)
O1 0.0289(8) 0.0565(10) 0.0343(8) 0.0093(7) -0.0034(6) 0.0108(7)

loop_
_atom_type_symbol
_atom_type_description
_atom_type_scat_dispersion_real
_atom_type_scat_dispersion_imag
_atom_type_scat_source
C C 0.0033 0.0016 'International Tables Vol C Tables 4.2.6.8 and 6.1.1.4'
H H 0.0000 0.0000 'International Tables Vol C Tables 4.2.6.8 and 6.1.1.4'
N N 0.0061 0.0033 'International Tables Vol C Tables 4.2.6.8 and 6.1.1.4'
O O 0.0106 0.0060 'International Tables Vol C Tables 4.2.6.8 and 6.1.1.4'

loop_
_geom_angle_atom_site_label_1
_geom_angle_atom_site_label_2
_geom_angle_atom_site_label_3
_geom_angle
C2 C1 C6 118.45(17)
C2 C1 C7 120.84(17)
C6 C1 C7 120.71(16)
C3 C2 C1 120.5(2)
C3 C2 H2 119.8
C1 C2 H2 119.8
C4 C3 C2 120.3(2)
C4 C3 H3 119.8
C2 C3 H3 119.8
C3 C4 C5 119.72(19)
C3 C4 H4 120.1
C5 C4 H4 120.1
C6 C5 C4 119.93(19)
C6 C5 H5 120.0
C4 C5 H5 120.0
C5 C6 C1 121.04(18)
C5 C6 H6 119.5
C1 C6 H6 119.5
C8 C7 C1 129.48(17)
C8 C7 C20 108.54(16)
C1 C7 C20 121.98(16)
C7 C8 C9 127.36(16)
C7 C8 C14 112.94(16)
C9 C8 C14 119.57(15)
C10 C9 C13 116.94(17)
C10 C9 C8 122.73(16)
C13 C9 C8 120.22(16)
C11 C10 C9 119.24(18)
C11 C10 H10 120.4
C9 C10 H10 120.4
C10 C11 C12 118.84(18)
C10 C11 H11 120.6
C12 C11 H11 120.6
N1 C12 C11 124.02(18)
N1 C12 H12 118.0
C11 C12 H12 118.0
N1 C13 C9 124.69(18)
N1 C13 H13 117.7
C9 C13 H13 117.7
C8 C14 C15 114.16(14)
C8 C14 C19 104.66(14)
C15 C14 C19 103.05(14)
C8 C14 H14 111.5
C15 C14 H14 111.5
C19 C14 H14 111.5
C16 C15 C21 101.17(15)
C16 C15 C14 107.32(15)
C21 C15 C14 102.04(15)
C16 C15 H15 114.9
C21 C15 H15 114.9
C14 C15 H15 114.9
C15 C16 C17 103.53(15)
C15 C16 H16A 111.1
C17 C16 H16A 111.1
C15 C16 H16B 111.1
C17 C16 H16B 111.1
H16A C16 H16B 109.0
C18 C17 C16 103.08(15)
C18 C17 H17A 111.1
C16 C17 H17A 111.1
C18 C17 H17B 111.1
C16 C17 H17B 111.1
H17A C17 H17B 109.1
C17 C18 C19 108.27(16)
C17 C18 C21 101.23(16)
C19 C18 C21 101.33(15)
C17 C18 H18 114.8
C19 C18 H18 114.8
C21 C18 H18 114.8
C20 C19 C18 113.33(16)
C20 C19 C14 104.50(15)
C18 C19 C14 103.68(14)
C20 C19 H19 111.6
C18 C19 H19 111.6
C14 C19 H19 111.6
O1 C20 C7 125.80(18)
O1 C20 C19 124.99(18)
C7 C20 C19 109.21(15)
C15 C21 C18 94.53(15)
C15 C21 H21A 112.8
C18 C21 H21A 112.8
C15 C21 H21B 112.8
C18 C21 H21B 112.8
H21A C21 H21B 110.3
C13 N1 C12 116.27(17)

loop_
_geom_bond_atom_site_label_1
_geom_bond_atom_site_label_2
_geom_bond_distance
C1 C2 1.392(3)
C1 C6 1.397(3)
C1 C7 1.476(3)
C2 C3 1.388(3)
C2 H2 0.9500
C3 C4 1.383(3)
C3 H3 0.9500
C4 C5 1.387(3)
C4 H4 0.9500
C5 C6 1.380(3)
C5 H5 0.9500
C6 H6 0.9500
C7 C8 1.358(3)
C7 C20 1.485(3)
C8 C9 1.477(2)
C8 C14 1.514(2)
C9 C10 1.393(2)
C9 C13 1.398(3)
C10 C11 1.376(3)
C10 H10 0.9500
C11 C12 1.378(3)
C11 H11 0.9500
C12 N1 1.338(3)
C12 H12 0.9500
C13 N1 1.333(2)
C13 H13 0.9500
C14 C15 1.546(2)
C14 C19 1.546(3)
C14 H14 1.0000
C15 C16 1.533(3)
C15 C21 1.536(3)
C15 H15 1.0000
C16 C17 1.553(3)
C16 H16A 0.9900
C16 H16B 0.9900
C17 C18 1.536(3)
C17 H17A 0.9900
C17 H17B 0.9900
C18 C19 1.539(3)
C18 C21 1.540(3)
C18 H18 1.0000
C19 C20 1.516(3)
C19 H19 1.0000
C20 O1 1.221(2)
C21 H21A 0.9900
C21 H21B 0.9900

loop_
_geom_torsion_atom_site_label_1
_geom_torsion_atom_site_label_2
_geom_torsion_atom_site_label_3
_geom_torsion_atom_site_label_4
_geom_torsion
C6 C1 C2 C3 -1.8(3)
C7 C1 C2 C3 179.12(17)
C1 C2 C3 C4 0.9(3)
C2 C3 C4 C5 0.5(3)
C3 C4 C5 C6 -1.0(3)
C4 C5 C6 C1 0.1(3)
C2 C1 C6 C5 1.3(3)
C7 C1 C6 C5 -179.61(17)
C2 C1 C7 C8 -135.4(2)
C6 C1 C7 C8 45.5(3)
C2 C1 C7 C20 45.0(3)
C6 C1 C7 C20 -134.09(18)
C1 C7 C8 C9 7.2(3)
C20 C7 C8 C9 -173.17(16)
C1 C7 C8 C14 -177.14(17)
C20 C7 C8 C14 2.5(2)
C7 C8 C9 C10 33.7(3)
C14 C8 C9 C10 -141.70(17)
C7 C8 C9 C13 -150.23(18)
C14 C8 C9 C13 34.3(2)
C13 C9 C10 C11 -0.2(2)
C8 C9 C10 C11 175.97(16)
C9 C10 C11 C12 0.7(3)
C10 C11 C12 N1 -0.3(3)
C10 C9 C13 N1 -0.9(3)
C8 C9 C13 N1 -177.13(17)
C7 C8 C14 C15 -112.08(18)
C9 C8 C14 C15 64.0(2)
C7 C8 C14 C19 -0.2(2)
C9 C8 C14 C19 175.90(15)
C8 C14 C15 C16 -174.97(15)
C19 C14 C15 C16 72.15(17)
C8 C14 C15 C21 79.12(18)
C19 C14 C15 C21 -33.76(17)
C21 C15 C16 C17 35.31(18)
C14 C15 C16 C17 -71.21(18)
C15 C16 C17 C18 0.01(19)
C16 C17 C18 C19 70.79(18)
C16 C17 C18 C21 -35.26(18)
C17 C18 C19 C20 177.37(15)
C21 C18 C19 C20 -76.64(18)
C17 C18 C19 C14 -69.94(18)
C21 C18 C19 C14 36.04(18)
C8 C14 C19 C20 -2.17(18)
C15 C14 C19 C20 117.49(15)
C8 C14 C19 C18 -121.12(15)
C15 C14 C19 C18 -1.46(18)
C8 C7 C20 O1 175.05(19)
C1 C7 C20 O1 -5.3(3)
C8 C7 C20 C19 -4.0(2)
C1 C7 C20 C19 175.74(16)
C18 C19 C20 O1 -63.1(2)
C14 C19 C20 O1 -175.32(18)
C18 C19 C20 C7 115.89(17)
C14 C19 C20 C7 3.70(19)
C16 C15 C21 C18 -55.90(16)
C14 C15 C21 C18 54.74(16)
C17 C18 C21 C15 55.98(16)
C19 C18 C21 C15 -55.47(17)
C9 C13 N1 C12 1.3(3)
C11 C12 N1 C13 -0.7(3)
